data_8103465
loop_
_publ_author_name
'Hansen, S.'
'Norrestam, R.'

_publ_section_title
;
 Structural investigation of an antimony-rich pinakiolite, Mg1.90 Mn0.91
 Sb0.19 O2 BO3, from Langban, Sweden
;
_journal_name_full 'Zeitschrift fuer Kristallographie (149,1979-)'
_journal_page_first 105
_journal_page_last 116
_journal_paper_doi 10.1524/zkri.1990.191.1-2.105
_journal_volume 191
_journal_year 1990
_chemical_formula_sum 'B Mg1.9 Mn0.91 O5 Sb0.19'
_chemical_name_systematic 'Mg1.9 Mn0.91 Sb0.19 O2 (B O3)'
_space_group_IT_number 12
_symmetry_space_group_name_Hall '-C 2y'
_symmetry_space_group_name_H-M 'C 1 2/m 1'
_cell_angle_alpha 90
_cell_angle_beta 94.38
_cell_angle_gamma 90
_cell_formula_units_Z 8
_cell_length_a 21.773
_cell_length_b 6.153
_cell_length_c 5.327
_cell_volume 711.570
_citation_journal_id_ASTM ZEKRDZ
_cod_data_source_file boron0-1_351.cif
_cod_data_source_block B1Mg1.9Mn0.91O5Sb0.19
_cod_original_cell_volume 711.5701
_cod_original_formula_sum 'B1 Mg1.9 Mn0.91 O5 Sb0.19'
_cod_database_code 8103465

loop_
_symmetry_equiv_pos_as_xyz
x,y,z
-x,y,-z
-x,-y,-z
x,-y,z
x+1/2,y+1/2,z
-x+1/2,y+1/2,-z
-x+1/2,-y+1/2,-z
x+1/2,-y+1/2,z

loop_
_atom_site_label
_atom_site_type_symbol
_atom_site_fract_x
_atom_site_fract_y
_atom_site_fract_z
_atom_site_occupancy
_atom_site_U_iso_or_equiv
O2 O-2 0.1003 0 0.5473 1 0.0
Mg4 Mg+2 -0.018 0.5 0.2597 0.096 0.0
O5 O-2 0.3933 0 0.4383 1 0.0
O6 O-2 0.299 0 0.1912 1 0.0
Mn1 Mn+3 0 0 0 1 0.0
Mg6 Mg+2 0.388 0.2416 0.7168 1 0.0
Mn5 Mn+2 -0.0066 0.5 0.4391 0.208 0.0
O7 O-2 0.5151 0.2812 0.2566 1 0.0
Mn4 Mn+2 -0.006 0.5 0.045 0.208 0.0
B1 B+3 0.1308 0 0.7814 1 0.0
Mn3 Mn+3 0.2508 0 0.5043 0.32 0.0
Mn6 Mn+2 -0.018 0.5 0.2597 0.104 0.0
O4 O-2 0.4006 0 -0.0033 1 0.0
O3 O-2 0.1952 0 0.8152 1 0.0
B2 B+3 0.3636 0 0.2011 1 0.0
Sb1 Sb+3 0.2508 0 0.5043 0.38 0.0
Mg1 Mg+2 0.2508 0 0.5043 0.3 0.0
Mg3 Mg+2 -0.0066 0.5 0.4391 0.192 0.0
Mg5 Mg+2 0.25 0.25 0 1 0.0
O1 O-2 0.1075 0 1.0131 1 0.0
O8 O-2 0.2953 0.2666 0.6809 1 0.0
Mg2 Mg+2 -0.006 0.5 0.045 0.192 0.0
Mn2 Mn+3 0 0 0.5 1 0.0
